data_1506381
loop_
_publ_author_name
'Nygren, Cara L.'
'Wilson, Chick C.'
'Turner, John F. C.'

_publ_section_title
;
 On the solid state structure of 4-iodobenzoic acid.
;
_journal_issue 11
_journal_name_full 'The journal of physical chemistry. A'
_journal_page_first 2586
_journal_page_last 2593
_journal_paper_doi 10.1021/jp047189b
_journal_volume 109
_journal_year 2005
_chemical_formula_moiety 'C7 H5 I O2'
_chemical_formula_sum 'C7 H5 I O2'
_chemical_formula_weight 248.01
_chemical_melting_point 544.0(10)
_chemical_name_systematic
;
4-iodobenzoic acid
;
_space_group_IT_number 14
_symmetry_cell_setting monoclinic
_symmetry_space_group_name_Hall '-P 2yn'
_symmetry_space_group_name_H-M 'P 1 21/n 1'
_atom_sites_solution_hydrogens geom
_atom_sites_solution_primary direct
_atom_sites_solution_secondary difmap
_audit_creation_method SHELXL-97
_cell_angle_alpha 90.00
_cell_angle_beta 90.982(4)
_cell_angle_gamma 90.00
_cell_formula_units_Z 4
_cell_length_a 4.0688(10)
_cell_length_b 5.9466(15)
_cell_length_c 30.253(8)
_cell_measurement_reflns_used 5974
_cell_measurement_temperature 123(2)
_cell_measurement_theta_max 28.28
_cell_measurement_theta_min 1.35
_cell_volume 731.9(3)
_computing_cell_refinement 'SAINT (Bruker 1997)'
_computing_data_collection 'SMART (Bruker 1997)'
_computing_data_reduction 'SAINT (Bruker 1997)'
_computing_molecular_graphics 'SHELXTL (Sheldrick, 1997)'
_computing_publication_material 'SHELXTL (Sheldrick, 1997)'
_computing_structure_refinement 'SHELX-97 (Sheldrick, 1997)'
_computing_structure_solution 'SHELX-97 (Sheldrick, 1997)'
_diffrn_ambient_temperature 123(2)
_diffrn_detector_area_resol_mean 'not measured'
_diffrn_measured_fraction_theta_full 0.960
_diffrn_measured_fraction_theta_max 0.960
_diffrn_measurement_device_type 'Bruker AXS CCD'
_diffrn_measurement_method 'phi and omega scans'
_diffrn_radiation_monochromator graphite
_diffrn_radiation_source 'fine-focus sealed tube'
_diffrn_radiation_type MoK\a
_diffrn_radiation_wavelength 0.71073
_diffrn_reflns_av_R_equivalents 0.0267
_diffrn_reflns_av_sigmaI/netI 0.0222
_diffrn_reflns_limit_h_max 5
_diffrn_reflns_limit_h_min -5
_diffrn_reflns_limit_k_max 7
_diffrn_reflns_limit_k_min -7
_diffrn_reflns_limit_l_max 40
_diffrn_reflns_limit_l_min -39
_diffrn_reflns_number 6704
_diffrn_reflns_theta_full 28.28
_diffrn_reflns_theta_max 28.28
_diffrn_reflns_theta_min 1.35
_diffrn_standards_number 0
_exptl_absorpt_coefficient_mu 4.306
_exptl_absorpt_correction_T_max 0.571
_exptl_absorpt_correction_T_min 0.432
_exptl_absorpt_correction_type multi-scan
_exptl_absorpt_process_details '(SADABS; Sheldrick, 1996)'
_exptl_crystal_colour colorless
_exptl_crystal_density_diffrn 2.251
_exptl_crystal_density_meas ?
_exptl_crystal_density_method 'not measured'
_exptl_crystal_description fragment
_exptl_crystal_F_000 464
_exptl_crystal_size_max 0.21
_exptl_crystal_size_mid 0.20
_exptl_crystal_size_min 0.13
_refine_diff_density_max 3.777
_refine_diff_density_min -7.061
_refine_diff_density_rms 0.298
_refine_ls_extinction_method none
_refine_ls_goodness_of_fit_ref 1.452
_refine_ls_hydrogen_treatment constr
_refine_ls_matrix_type full
_refine_ls_number_parameters 95
_refine_ls_number_reflns 1755
_refine_ls_number_restraints 0
_refine_ls_restrained_S_all 1.452
_refine_ls_R_factor_all 0.0583
_refine_ls_R_factor_gt 0.0574
_refine_ls_shift/su_max 0.000
_refine_ls_shift/su_mean 0.000
_refine_ls_structure_factor_coef Fsqd
_refine_ls_weighting_details 'calc w=1/[\s^2^(Fo^2^)+(0.0000P)^2^+22.3958P] where P=(Fo^2^+2Fc^2^)/3'
_refine_ls_weighting_scheme calc
_refine_ls_wR_factor_gt 0.1491
_refine_ls_wR_factor_ref 0.1495
_reflns_number_gt 1714
_reflns_number_total 1755
_reflns_threshold_expression I>2\s(I)
_cod_data_source_file jp047189bsi20040628_072503.cif
_cod_data_source_block apr22m
_cod_depositor_comments
;
The following automatic conversions were performed:

'_chemical_melting_point' value '543-545K' was changed to '544.0(10)'
- the average value was taken and precision was
estimated.

'_symmetry_cell_setting' value 'Monoclinic' changed to
'monoclinic' according to
/home/saulius/struct/CIF-dictionaries/cif_core.dic dictionary named
'cif_core.dic' version 2.4.1 from 2010-06-29.

Automatic conversion script
Id: cif_fix_values 1715 2011-07-08 13:25:40Z adriana 

The following automatic conversions were performed:

'_exptl_crystal_density_meas' value 'not measured' was changed to '?'
- the value is perceived as not measured.

Automatic conversion script
Id: cif_fix_values 3008 2015-01-20 13:52:24Z robertas 
;
_cod_original_sg_symbol_H-M 'P 21/n'
_cod_database_code 1506381

loop_
_symmetry_equiv_pos_as_xyz
'x, y, z'
'-x+1/2, y+1/2, -z+1/2'
'-x, -y, -z'
'x-1/2, -y-1/2, z-1/2'

loop_
_atom_site_label
_atom_site_type_symbol
_atom_site_fract_x
_atom_site_fract_y
_atom_site_fract_z
_atom_site_U_iso_or_equiv
_atom_site_adp_type
_atom_site_occupancy
_atom_site_symmetry_multiplicity
_atom_site_calc_flag
_atom_site_refinement_flags
_atom_site_disorder_assembly
_atom_site_disorder_group
C1 C 0.462(2) 0.5824(17) 0.1575(3) 0.0173(19) Uani 1 1 d . . .
C3 C 0.305(3) 0.3802(17) 0.1655(3) 0.019(2) Uani 1 1 d . . .
H3 H 0.2693 0.3315 0.1950 0.023 Uiso 1 1 calc R . .
C2 C 0.519(3) 0.6539(19) 0.1143(4) 0.024(2) Uani 1 1 d . . .
H2 H 0.6293 0.7921 0.1092 0.028 Uiso 1 1 calc R . .
C5 C 0.200(3) 0.2507(16) 0.1301(3) 0.021(2) Uani 1 1 d . . .
H5 H 0.0896 0.1128 0.1353 0.025 Uiso 1 1 calc R . .
C4 C 0.415(3) 0.5230(19) 0.0793(3) 0.023(2) Uani 1 1 d . . .
H4 H 0.4524 0.5712 0.0499 0.027 Uiso 1 1 calc R . .
C6 C 0.255(3) 0.3189(17) 0.0869(3) 0.019(2) Uani 1 1 d . . .
C7 C 0.140(3) 0.1785(18) 0.0491(3) 0.022(2) Uani 1 1 d . . .
I1 I 0.62853(15) 0.78336(11) 0.21025(2) 0.0188(2) Uani 1 1 d . . .
O1 O 0.230(3) 0.2452(15) 0.0104(3) 0.037(2) Uani 1 1 d . . .
H1 H 0.15(5) 0.15(3) -0.009(6) 0.08(6) Uiso 1 1 d . A 1
O2 O -0.027(2) 0.0073(14) 0.0551(3) 0.0302(19) Uani 1 1 d . . .

loop_
_atom_site_aniso_label
_atom_site_aniso_U_11
_atom_site_aniso_U_22
_atom_site_aniso_U_33
_atom_site_aniso_U_23
_atom_site_aniso_U_13
_atom_site_aniso_U_12
C1 0.013(4) 0.021(5) 0.019(5) 0.000(4) 0.003(3) 0.002(4)
C3 0.025(5) 0.017(5) 0.017(5) 0.003(4) 0.005(4) -0.001(4)
C2 0.023(5) 0.023(5) 0.025(5) 0.003(4) 0.003(4) -0.007(4)
C5 0.029(5) 0.009(5) 0.025(5) 0.001(4) 0.003(4) -0.003(4)
C4 0.027(5) 0.026(6) 0.016(5) 0.003(4) 0.003(4) -0.004(4)
C6 0.023(5) 0.015(5) 0.020(5) 0.000(4) 0.003(4) -0.001(4)
C7 0.029(5) 0.018(5) 0.020(5) 0.001(4) 0.002(4) -0.001(4)
I1 0.0176(3) 0.0198(3) 0.0190(3) -0.0024(2) -0.0004(2) -0.0007(3)
O1 0.061(6) 0.029(5) 0.020(4) -0.002(3) 0.007(4) -0.023(4)
O2 0.046(5) 0.024(4) 0.021(4) -0.001(3) 0.002(3) -0.015(4)

loop_
_atom_type_symbol
_atom_type_description
_atom_type_scat_dispersion_real
_atom_type_scat_dispersion_imag
_atom_type_scat_source
C C 0.0033 0.0016 'International Tables Vol C Tables 4.2.6.8 and 6.1.1.4'
H H 0.0000 0.0000 'International Tables Vol C Tables 4.2.6.8 and 6.1.1.4'
O O 0.0106 0.0060 'International Tables Vol C Tables 4.2.6.8 and 6.1.1.4'
I I -0.4742 1.8119 'International Tables Vol C Tables 4.2.6.8 and 6.1.1.4'

loop_
_geom_angle_atom_site_label_1
_geom_angle_atom_site_label_2
_geom_angle_atom_site_label_3
_geom_angle
C3 C1 C2 120.9(10)
C3 C1 I1 120.3(7)
C2 C1 I1 118.8(8)
C5 C3 C1 119.0(9)
C5 C3 H3 120.5
C1 C3 H3 120.5
C4 C2 C1 119.6(10)
C4 C2 H2 120.2
C1 C2 H2 120.2
C3 C5 C6 121.0(9)
C3 C5 H5 119.5
C6 C5 H5 119.5
C2 C4 C6 120.1(10)
C2 C4 H4 119.9
C6 C4 H4 119.9
C5 C6 C4 119.4(9)
C5 C6 C7 120.5(9)
C4 C6 C7 120.1(9)
O2 C7 O1 123.3(10)
O2 C7 C6 121.0(9)
O1 C7 C6 115.7(9)
C7 O1 H1 108(10)

loop_
_geom_bond_atom_site_label_1
_geom_bond_atom_site_label_2
_geom_bond_distance
C1 C3 1.386(14)
C1 C2 1.395(14)
C1 I1 2.097(10)
C3 C5 1.381(14)
C3 H3 0.9500
C2 C4 1.376(15)
C2 H2 0.9500
C5 C6 1.389(14)
C5 H5 0.9500
C4 C6 1.399(14)
C4 H4 0.9500
C6 C7 1.486(14)
C7 O2 1.240(13)
C7 O1 1.294(13)
O1 H1 0.9(2)

loop_
_geom_torsion_atom_site_label_1
_geom_torsion_atom_site_label_2
_geom_torsion_atom_site_label_3
_geom_torsion_atom_site_label_4
_geom_torsion
C2 C1 C3 C5 -0.8(16)
I1 C1 C3 C5 -179.5(8)
C3 C1 C2 C4 0.6(16)
I1 C1 C2 C4 179.3(8)
C1 C3 C5 C6 0.8(16)
C1 C2 C4 C6 -0.3(17)
C3 C5 C6 C4 -0.5(16)
C3 C5 C6 C7 -179.8(10)
C2 C4 C6 C5 0.3(16)
C2 C4 C6 C7 179.5(10)
C5 C6 C7 O2 5.5(17)
C4 C6 C7 O2 -173.7(11)
C5 C6 C7 O1 -173.5(10)
C4 C6 C7 O1 7.3(16)

loop_
_cod_related_entry_id
_cod_related_entry_database
_cod_related_entry_code
1 ChemSpider 11588
